data_7012901
loop_
_publ_author_name
'Adams, Christopher J.'
'Connelly, Neil G.'
'Emslie, David J. H.'
'Hayward, Owen D.'
'Manson, Tania'
'Guy Orpen, A.'
'Rieger, Philip H.'

_publ_section_title
;
 The substitution chemistry of the
 tris(3,5-dimethylpyrazolyl)methanerhodium complex [Rh(CO)2{HC(pz?)3}]+
;
_journal_issue 14
_journal_name_full 'Dalton Transactions'
_journal_page_first 2835
_journal_paper_doi 10.1039/b302440g
_journal_year 2003
_chemical_formula_sum 'C25 H34 F6 N6 O P Rh'
_chemical_formula_weight 682.46
_chemical_name_systematic
; 
? 
;
_space_group_IT_number 14
_symmetry_cell_setting monoclinic
_symmetry_space_group_name_Hall '-P 2ybc'
_symmetry_space_group_name_H-M 'P 1 21/c 1'
_atom_sites_solution_hydrogens geom
_atom_sites_solution_primary direct
_atom_sites_solution_secondary difmap
_audit_creation_method SHELXL-97
_cell_angle_alpha 90.00(2)
_cell_angle_beta 94.952(19)
_cell_angle_gamma 90.00(3)
_cell_formula_units_Z 4
_cell_length_a 8.806(4)
_cell_length_b 13.867(5)
_cell_length_c 22.785(6)
_cell_measurement_temperature 173(2)
_cell_volume 2772.0(18)
_computing_cell_refinement 'Siemens XSCANS'
_computing_data_collection 'Siemens XSCANS'
_computing_data_reduction 'Siemens SHELXTL'
_computing_molecular_graphics 'Siemens SHELXTL'
_computing_publication_material 'Siemens SHELXTL'
_computing_structure_refinement 'SHELXL-97 (Sheldrick, 1997)'
_computing_structure_solution 'SHELXS-97 (Sheldrick, 1990)'
_diffrn_ambient_temperature 173(2)
_diffrn_measured_fraction_theta_full 0.998
_diffrn_measured_fraction_theta_max 0.998
_diffrn_measurement_device_type 'CCD area detector'
_diffrn_measurement_method 'omega scans'
_diffrn_radiation_monochromator graphite
_diffrn_radiation_source 'fine-focus sealed tube'
_diffrn_radiation_type MoK\a
_diffrn_radiation_wavelength 0.71073
_diffrn_reflns_av_R_equivalents 0.0677
_diffrn_reflns_av_sigmaI/netI 0.0816
_diffrn_reflns_limit_h_max 10
_diffrn_reflns_limit_h_min -10
_diffrn_reflns_limit_k_max 13
_diffrn_reflns_limit_k_min -16
_diffrn_reflns_limit_l_max 27
_diffrn_reflns_limit_l_min -26
_diffrn_reflns_number 14408
_diffrn_reflns_theta_full 25.00
_diffrn_reflns_theta_max 25.00
_diffrn_reflns_theta_min 1.72
_diffrn_standards_decay_% 0
_exptl_absorpt_coefficient_mu 0.746
_exptl_absorpt_correction_T_max 0.946
_exptl_absorpt_correction_T_min 0.722
_exptl_absorpt_correction_type multi-scan
_exptl_absorpt_process_details 'SADABS (Sheldrick 1996)'
_exptl_crystal_colour red
_exptl_crystal_density_diffrn 1.635
_exptl_crystal_density_meas ?
_exptl_crystal_density_method .
_exptl_crystal_description plate
_exptl_crystal_F_000 1392
_exptl_crystal_size_max 0.3
_exptl_crystal_size_mid 0.3
_exptl_crystal_size_min 0.1
_refine_diff_density_max 1.383
_refine_diff_density_min -0.789
_refine_diff_density_rms 0.110
_refine_ls_extinction_method none
_refine_ls_goodness_of_fit_ref 0.832
_refine_ls_hydrogen_treatment mixed
_refine_ls_matrix_type full
_refine_ls_number_parameters 371
_refine_ls_number_reflns 4887
_refine_ls_number_restraints 0
_refine_ls_restrained_S_all 0.832
_refine_ls_R_factor_all 0.0755
_refine_ls_R_factor_gt 0.0445
_refine_ls_shift/su_max 0.002
_refine_ls_shift/su_mean 0.000
_refine_ls_structure_factor_coef Fsqd
_refine_ls_weighting_details 'calc w=1/[\s^2^(Fo^2^)+(0.0809P)^2^+0.0000P] where P=(Fo^2^+2Fc^2^)/3'
_refine_ls_weighting_scheme calc
_refine_ls_wR_factor_gt 0.1039
_refine_ls_wR_factor_ref 0.1199
_reflns_number_gt 3374
_reflns_number_total 4887
_reflns_threshold_expression >2sigma(I)
_cod_data_source_file b302440g.txt
_cod_data_source_block 7
_cod_depositor_comments
;
The following automatic conversions were performed:
'_symmetry_cell_setting' value 'Monoclinic' changed to 'monoclinic'
according to '/home/saulius/struct/CIF-dictionaries/cif_core.dic'
dictionary named 'cif_core.dic' version 2.4.1 from
2010-06-29.

'_exptl_absorpt_correction_type' value 'Multi-scan' changed
to 'multi-scan' according to
'/home/saulius/struct/CIF-dictionaries/cif_core.dic' dictionary named
'cif_core.dic' version 2.4.1 from 2010-06-29.

Automatic conversion script
Id: cif_fix_enum 1527 2010-12-29 10:47:43Z saulius 
;
_cod_original_cell_volume 2771.8(16)
_cod_original_sg_symbol_H-M P2(1)/c
_cod_database_code 7012901

loop_
_symmetry_equiv_pos_as_xyz
'x, y, z'
'-x, y+1/2, -z+1/2'
'-x, -y, -z'
'x, -y-1/2, z-1/2'

loop_
_atom_site_label
_atom_site_type_symbol
_atom_site_fract_x
_atom_site_fract_y
_atom_site_fract_z
_atom_site_U_iso_or_equiv
_atom_site_adp_type
_atom_site_occupancy
_atom_site_symmetry_multiplicity
_atom_site_calc_flag
_atom_site_refinement_flags
_atom_site_disorder_assembly
_atom_site_disorder_group
Rh1 Rh 0.86331(4) 0.76332(3) 0.858714(16) 0.01977(14) Uani 1 1 d . . .
O1 O 0.9966(4) 0.8574(2) 0.73492(16) 0.0337(9) Uani 1 1 d . . .
N6 N 0.7104(4) 0.6427(3) 0.86333(16) 0.0201(9) Uani 1 1 d . . .
N5 N 0.7740(4) 0.5540(3) 0.85636(16) 0.0191(9) Uani 1 1 d . . .
N4 N 1.0081(4) 0.6747(3) 0.91671(16) 0.0205(9) Uani 1 1 d . . .
N3 N 1.0231(4) 0.5806(3) 0.89945(17) 0.0206(9) Uani 1 1 d . . .
N2 N 1.1212(4) 0.6158(3) 0.79344(18) 0.0264(10) Uani 1 1 d . . .
N1 N 0.9671(4) 0.6031(3) 0.79724(17) 0.0226(9) Uani 1 1 d . . .
C1 C 0.9336(5) 0.5461(3) 0.8481(2) 0.0220(11) Uani 1 1 d . . .
H1A H 0.9594 0.4771 0.8412 0.026 Uiso 1 1 calc R . .
C2 C 0.7120(6) 0.3781(4) 0.8565(2) 0.0301(12) Uani 1 1 d . . .
H2A H 0.7960 0.3610 0.8857 0.045 Uiso 1 1 calc R . .
H2B H 0.7429 0.3669 0.8168 0.045 Uiso 1 1 calc R . .
H2C H 0.6228 0.3383 0.8627 0.045 Uiso 1 1 calc R . .
C3 C 0.6728(6) 0.4813(3) 0.8632(2) 0.0237(11) Uani 1 1 d . . .
C4 C 0.5399(6) 0.5257(4) 0.8746(2) 0.0291(12) Uani 1 1 d . . .
H4A H 0.4469 0.4949 0.8816 0.035 Uiso 1 1 calc R . .
C5 C 0.5666(5) 0.6254(4) 0.8739(2) 0.0247(11) Uani 1 1 d . . .
C6 C 0.4572(6) 0.7030(4) 0.8835(2) 0.0325(13) Uani 1 1 d . . .
H6A H 0.4795 0.7592 0.8596 0.049 Uiso 1 1 calc R . .
H6B H 0.4658 0.7210 0.9253 0.049 Uiso 1 1 calc R . .
H6C H 0.3534 0.6804 0.8720 0.049 Uiso 1 1 calc R . .
C7 C 1.1616(6) 0.4276(4) 0.9279(2) 0.0339(13) Uani 1 1 d . . .
H7A H 1.1797 0.4162 0.8866 0.051 Uiso 1 1 calc R . .
H7B H 1.0753 0.3882 0.9382 0.051 Uiso 1 1 calc R . .
H7C H 1.2528 0.4101 0.9533 0.051 Uiso 1 1 calc R . .
C8 C 1.1262(5) 0.5314(4) 0.9364(2) 0.0246(11) Uani 1 1 d . . .
C9 C 1.1764(6) 0.5961(4) 0.9789(2) 0.0267(12) Uani 1 1 d . . .
H9A H 1.2489 0.5838 1.0114 0.032 Uiso 1 1 calc R . .
C10 C 1.1020(5) 0.6841(4) 0.9662(2) 0.0229(11) Uani 1 1 d . . .
C11 C 1.1127(6) 0.7749(4) 1.0007(2) 0.0294(12) Uani 1 1 d . . .
H11A H 1.0116 0.8045 1.0002 0.044 Uiso 1 1 calc R . .
H11B H 1.1827 0.8194 0.9833 0.044 Uiso 1 1 calc R . .
H11C H 1.1510 0.7607 1.0415 0.044 Uiso 1 1 calc R . .
C12 C 0.7208(6) 0.5859(4) 0.7301(2) 0.0297(12) Uani 1 1 d . . .
H12A H 0.6643 0.6306 0.7535 0.045 Uiso 1 1 calc R . .
H12B H 0.6978 0.5194 0.7409 0.045 Uiso 1 1 calc R . .
H12C H 0.6906 0.5960 0.6881 0.045 Uiso 1 1 calc R . .
C13 C 0.8865(6) 0.6038(4) 0.7419(2) 0.0255(11) Uani 1 1 d . . .
C14 C 0.9916(6) 0.6268(3) 0.7035(2) 0.0266(12) Uani 1 1 d . . .
H14A H 0.9726 0.6371 0.6623 0.032 Uiso 1 1 calc R . .
C15 C 1.1346(6) 0.6324(4) 0.7371(2) 0.0276(12) Uani 1 1 d . . .
C16 C 1.2871(6) 0.6530(4) 0.7166(3) 0.0395(14) Uani 1 1 d . . .
H16A H 1.3585 0.6018 0.7302 0.059 Uiso 1 1 calc R . .
H16B H 1.3243 0.7150 0.7326 0.059 Uiso 1 1 calc R . .
H16C H 1.2792 0.6556 0.6735 0.059 Uiso 1 1 calc R . .
C19 C 0.7464(5) 0.8985(3) 0.8459(2) 0.0233(11) Uani 1 1 d . . .
C20 C 0.8951(6) 0.9130(3) 0.8775(2) 0.0219(11) Uani 1 1 d . . .
C21 C 1.0078(5) 0.8823(3) 0.8406(2) 0.0228(11) Uani 1 1 d . . .
C17 C 0.9351(5) 0.8679(3) 0.7809(2) 0.0222(11) Uani 1 1 d . . .
C18 C 0.7699(5) 0.8602(3) 0.7898(2) 0.0216(11) Uani 1 1 d . . .
C22 C 0.6007(6) 0.9313(4) 0.8677(3) 0.0358(14) Uani 1 1 d . . .
H22A H 0.5898 0.9028 0.9065 0.054 Uiso 1 1 calc R . .
H22B H 0.5153 0.9108 0.8401 0.054 Uiso 1 1 calc R . .
H22C H 0.6009 1.0017 0.8710 0.054 Uiso 1 1 calc R . .
C23 C 0.9168(6) 0.9663(4) 0.9343(2) 0.0326(13) Uani 1 1 d . . .
H23A H 0.8522 0.9376 0.9626 0.049 Uiso 1 1 calc R . .
H23B H 0.8887 1.0340 0.9279 0.049 Uiso 1 1 calc R . .
H23C H 1.0239 0.9621 0.9499 0.049 Uiso 1 1 calc R . .
C24 C 1.1775(5) 0.8843(4) 0.8545(2) 0.0301(12) Uani 1 1 d . . .
H24A H 1.2271 0.8565 0.8215 0.045 Uiso 1 1 calc R . .
H24B H 1.2048 0.8467 0.8902 0.045 Uiso 1 1 calc R . .
H24C H 1.2114 0.9511 0.8607 0.045 Uiso 1 1 calc R . .
C25 C 0.6518(6) 0.8402(4) 0.7400(2) 0.0370(14) Uani 1 1 d . . .
H25A H 0.6960 0.7997 0.7106 0.055 Uiso 1 1 calc R . .
H25B H 0.6169 0.9012 0.7218 0.055 Uiso 1 1 calc R . .
H25C H 0.5653 0.8066 0.7551 0.055 Uiso 1 1 calc R . .
P1 P 0.59785(16) 0.68740(10) 0.55363(6) 0.0298(3) Uani 1 1 d . . .
F1 F 0.7174(5) 0.7322(3) 0.60278(15) 0.0638(11) Uani 1 1 d . . .
F2 F 0.4838(5) 0.6660(3) 0.60270(16) 0.0647(11) Uani 1 1 d . . .
F3 F 0.4795(4) 0.6428(3) 0.50446(15) 0.0527(9) Uani 1 1 d . . .
F4 F 0.6735(4) 0.5841(2) 0.56530(16) 0.0582(10) Uani 1 1 d . . .
F5 F 0.5222(4) 0.7910(2) 0.54248(14) 0.0475(9) Uani 1 1 d . . .
F6 F 0.7103(4) 0.7109(3) 0.50459(15) 0.0517(9) Uani 1 1 d . . .

loop_
_atom_site_aniso_label
_atom_site_aniso_U_11
_atom_site_aniso_U_22
_atom_site_aniso_U_33
_atom_site_aniso_U_23
_atom_site_aniso_U_13
_atom_site_aniso_U_12
Rh1 0.0217(2) 0.0115(2) 0.0259(2) 0.00282(17) 0.00073(14) -0.00161(17)
O1 0.050(2) 0.021(2) 0.033(2) 0.0008(16) 0.0155(18) 0.0001(17)
N6 0.025(2) 0.011(2) 0.025(2) -0.0019(17) 0.0054(17) 0.0003(17)
N5 0.022(2) 0.009(2) 0.027(2) -0.0005(17) 0.0059(17) -0.0021(17)
N4 0.029(2) 0.012(2) 0.021(2) -0.0007(17) 0.0015(17) 0.0015(17)
N3 0.022(2) 0.012(2) 0.027(2) -0.0002(17) 0.0015(17) 0.0001(17)
N2 0.024(2) 0.025(3) 0.031(2) 0.002(2) 0.0065(18) -0.0035(19)
N1 0.023(2) 0.022(2) 0.023(2) -0.0004(18) 0.0054(17) -0.0049(18)
C1 0.023(3) 0.013(3) 0.030(3) 0.000(2) 0.005(2) -0.001(2)
C2 0.038(3) 0.015(3) 0.039(3) 0.000(2) 0.010(2) -0.005(2)
C3 0.033(3) 0.014(3) 0.025(3) -0.004(2) 0.005(2) -0.009(2)
C4 0.030(3) 0.024(3) 0.034(3) -0.003(2) 0.007(2) -0.011(2)
C5 0.024(3) 0.024(3) 0.027(3) -0.004(2) 0.008(2) -0.005(2)
C6 0.025(3) 0.025(3) 0.049(3) -0.002(3) 0.011(2) -0.001(2)
C7 0.031(3) 0.024(3) 0.048(3) 0.006(3) 0.011(3) 0.008(2)
C8 0.025(3) 0.019(3) 0.031(3) 0.005(2) 0.007(2) 0.004(2)
C9 0.028(3) 0.025(3) 0.027(3) 0.009(2) 0.002(2) 0.003(2)
C10 0.026(3) 0.023(3) 0.021(3) 0.002(2) 0.004(2) -0.001(2)
C11 0.036(3) 0.025(3) 0.026(3) -0.001(2) -0.004(2) 0.003(2)
C12 0.031(3) 0.031(3) 0.026(3) -0.001(2) -0.001(2) -0.003(2)
C13 0.037(3) 0.014(3) 0.026(3) -0.003(2) 0.002(2) 0.003(2)
C14 0.042(3) 0.016(3) 0.025(3) 0.000(2) 0.014(2) 0.003(2)
C15 0.036(3) 0.013(3) 0.035(3) 0.002(2) 0.015(2) 0.000(2)
C16 0.038(3) 0.032(3) 0.051(4) 0.001(3) 0.021(3) -0.004(3)
C19 0.025(3) 0.011(3) 0.034(3) 0.008(2) 0.005(2) 0.002(2)
C20 0.034(3) 0.005(2) 0.027(3) 0.0024(19) 0.004(2) 0.000(2)
C21 0.023(3) 0.011(3) 0.034(3) 0.002(2) 0.004(2) -0.003(2)
C17 0.032(3) 0.006(2) 0.029(3) 0.004(2) 0.006(2) 0.001(2)
C18 0.025(3) 0.012(3) 0.027(3) 0.004(2) 0.000(2) 0.004(2)
C22 0.041(3) 0.017(3) 0.051(3) 0.003(3) 0.013(3) 0.008(2)
C23 0.053(4) 0.017(3) 0.028(3) -0.003(2) 0.006(3) -0.003(2)
C24 0.030(3) 0.017(3) 0.044(3) 0.004(2) 0.006(2) -0.003(2)
C25 0.039(3) 0.034(3) 0.036(3) 0.011(3) -0.008(3) 0.000(3)
P1 0.0393(8) 0.0221(8) 0.0287(7) 0.0008(6) 0.0076(6) -0.0007(6)
F1 0.094(3) 0.045(2) 0.047(2) 0.0060(18) -0.023(2) -0.025(2)
F2 0.098(3) 0.040(2) 0.064(2) 0.0081(19) 0.052(2) -0.005(2)
F3 0.056(2) 0.043(2) 0.057(2) -0.0056(17) -0.0057(17) -0.0120(18)
F4 0.071(3) 0.027(2) 0.076(3) 0.0056(18) 0.002(2) 0.0153(18)
F5 0.063(2) 0.0243(19) 0.057(2) 0.0067(16) 0.0192(18) 0.0088(16)
F6 0.047(2) 0.057(2) 0.054(2) 0.0069(19) 0.0217(17) 0.0005(18)

loop_
_atom_type_symbol
_atom_type_description
_atom_type_scat_dispersion_real
_atom_type_scat_dispersion_imag
_atom_type_scat_source
C C 0.0033 0.0016 'International Tables Vol C Tables 4.2.6.8 and 6.1.1.4'
H H 0.0000 0.0000 'International Tables Vol C Tables 4.2.6.8 and 6.1.1.4'
N N 0.0061 0.0033 'International Tables Vol C Tables 4.2.6.8 and 6.1.1.4'
O O 0.0106 0.0060 'International Tables Vol C Tables 4.2.6.8 and 6.1.1.4'
F F 0.0171 0.0103 'International Tables Vol C Tables 4.2.6.8 and 6.1.1.4'
P P 0.1023 0.0942 'International Tables Vol C Tables 4.2.6.8 and 6.1.1.4'
Rh Rh -1.1178 0.9187 'International Tables Vol C Tables 4.2.6.8 and 6.1.1.4'

loop_
_geom_angle_atom_site_label_1
_geom_angle_atom_site_label_2
_geom_angle_atom_site_label_3
_geom_angle
_geom_angle_site_symmetry_1
_geom_angle_site_symmetry_3
_geom_angle_publ_flag
C20 Rh1 N4 111.96(16) . . ?
C20 Rh1 C21 38.75(18) . . ?
N4 Rh1 C21 103.23(17) . . ?
C20 Rh1 C19 39.68(18) . . ?
N4 Rh1 C19 146.89(17) . . ?
C21 Rh1 C19 65.63(19) . . ?
C20 Rh1 N6 144.82(17) . . ?
N4 Rh1 N6 82.28(15) . . ?
C21 Rh1 N6 171.71(16) . . ?
C19 Rh1 N6 112.97(17) . . ?
C20 Rh1 C18 65.06(18) . . ?
N4 Rh1 C18 165.47(16) . . ?
C21 Rh1 C18 65.13(18) . . ?
C19 Rh1 C18 38.28(18) . . ?
N6 Rh1 C18 108.40(16) . . ?
C20 Rh1 C17 61.62(17) . . ?
N4 Rh1 C17 128.11(16) . . ?
C21 Rh1 C17 36.87(17) . . ?
C19 Rh1 C17 61.90(17) . . ?
N6 Rh1 C17 134.89(16) . . ?
C18 Rh1 C17 37.43(17) . . ?
C20 Rh1 C1 160.21(16) . . ?
N4 Rh1 C1 51.40(13) . . ?
C21 Rh1 C1 127.50(16) . . ?
C19 Rh1 C1 159.74(16) . . ?
N6 Rh1 C1 51.49(13) . . ?
C18 Rh1 C1 127.74(16) . . ?
C17 Rh1 C1 117.45(14) . . ?
C20 Rh1 N2 125.28(15) . . ?
N4 Rh1 N2 63.34(12) . . ?
C21 Rh1 N2 87.14(15) . . ?
C19 Rh1 N2 141.02(15) . . ?
N6 Rh1 N2 89.90(12) . . ?
C18 Rh1 N2 105.93(14) . . ?
C17 Rh1 N2 79.49(13) . . ?
C1 Rh1 N2 41.55(11) . . ?
C5 N6 N5 105.3(4) . . ?
C5 N6 Rh1 139.2(3) . . ?
N5 N6 Rh1 115.4(3) . . ?
C3 N5 N6 112.0(4) . . ?
C3 N5 C1 128.0(4) . . ?
N6 N5 C1 119.9(4) . . ?
C10 N4 N3 105.4(4) . . ?
C10 N4 Rh1 138.7(3) . . ?
N3 N4 Rh1 115.8(3) . . ?
C8 N3 N4 111.9(4) . . ?
C8 N3 C1 128.7(4) . . ?
N4 N3 C1 119.4(4) . . ?
C15 N2 N1 104.8(4) . . ?
C15 N2 Rh1 115.5(3) . . ?
N1 N2 Rh1 50.7(2) . . ?
N2 N1 C13 111.7(4) . . ?
N2 N1 C1 112.8(4) . . ?
C13 N1 C1 127.0(4) . . ?
N3 C1 N5 110.0(4) . . ?
N3 C1 N1 109.5(4) . . ?
N5 C1 N1 109.3(4) . . ?
N3 C1 Rh1 73.2(2) . . ?
N5 C1 Rh1 73.2(2) . . ?
N1 C1 Rh1 65.7(2) . . ?
N5 C3 C4 105.5(4) . . ?
N5 C3 C2 122.8(4) . . ?
C4 C3 C2 131.7(5) . . ?
C3 C4 C5 107.2(4) . . ?
N6 C5 C4 110.0(4) . . ?
N6 C5 C6 122.7(5) . . ?
C4 C5 C6 127.3(5) . . ?
N3 C8 C9 105.5(4) . . ?
N3 C8 C7 122.5(5) . . ?
C9 C8 C7 132.0(5) . . ?
C8 C9 C10 107.9(4) . . ?
N4 C10 C9 109.4(4) . . ?
N4 C10 C11 122.2(4) . . ?
C9 C10 C11 128.3(4) . . ?
C14 C13 N1 105.1(4) . . ?
C14 C13 C12 129.3(5) . . ?
N1 C13 C12 125.5(4) . . ?
C13 C14 C15 106.7(5) . . ?
N2 C15 C14 111.4(4) . . ?
N2 C15 C16 119.9(5) . . ?
C14 C15 C16 128.7(5) . . ?
C18 C19 C20 107.7(4) . . ?
C18 C19 C22 127.9(5) . . ?
C20 C19 C22 124.0(5) . . ?
C18 C19 Rh1 71.9(3) . . ?
C20 C19 Rh1 69.7(3) . . ?
C22 C19 Rh1 129.7(3) . . ?
C21 C20 C19 108.2(4) . . ?
C21 C20 C23 128.3(5) . . ?
C19 C20 C23 122.8(5) . . ?
C21 C20 Rh1 71.1(3) . . ?
C19 C20 Rh1 70.7(3) . . ?
C23 C20 Rh1 131.4(3) . . ?
C20 C21 C17 108.6(4) . . ?
C20 C21 C24 127.1(5) . . ?
C17 C21 C24 123.0(4) . . ?
C20 C21 Rh1 70.2(3) . . ?
C17 C21 Rh1 81.7(3) . . ?
C24 C21 Rh1 124.7(3) . . ?
O1 C17 C21 128.2(5) . . ?
O1 C17 C18 127.9(5) . . ?
C21 C17 C18 103.7(4) . . ?
O1 C17 Rh1 135.8(3) . . ?
C21 C17 Rh1 61.5(2) . . ?
C18 C17 Rh1 62.4(2) . . ?
C19 C18 C17 108.4(4) . . ?
C19 C18 C25 127.4(5) . . ?
C17 C18 C25 122.2(4) . . ?
C19 C18 Rh1 69.9(3) . . ?
C17 C18 Rh1 80.2(3) . . ?
C25 C18 Rh1 128.9(4) . . ?
F3 P1 F6 89.7(2) . . ?
F3 P1 F4 90.4(2) . . ?
F6 P1 F4 91.4(2) . . ?
F3 P1 F2 90.4(2) . . ?
F6 P1 F2 178.8(2) . . ?
F4 P1 F2 89.7(2) . . ?
F3 P1 F5 89.9(2) . . ?
F6 P1 F5 88.86(19) . . ?
F4 P1 F5 179.6(2) . . ?
F2 P1 F5 89.96(19) . . ?
F3 P1 F1 179.7(2) . . ?
F6 P1 F1 90.0(2) . . ?
F4 P1 F1 89.5(2) . . ?
F2 P1 F1 89.8(2) . . ?
F5 P1 F1 90.1(2) . . ?

loop_
_geom_bond_atom_site_label_1
_geom_bond_atom_site_label_2
_geom_bond_distance
_geom_bond_site_symmetry_2
_geom_bond_publ_flag
Rh1 C20 2.133(5) . ?
Rh1 N4 2.143(4) . ?
Rh1 C21 2.145(5) . ?
Rh1 C19 2.147(5) . ?
Rh1 N6 2.155(4) . ?
Rh1 C18 2.173(5) . ?
Rh1 C17 2.416(5) . ?
Rh1 C1 3.088(5) . ?
Rh1 N2 3.484(4) . ?
O1 C17 1.230(6) . ?
N6 C5 1.331(6) . ?
N6 N5 1.367(5) . ?
N5 C3 1.363(6) . ?
N5 C1 1.438(6) . ?
N4 C10 1.345(6) . ?
N4 N3 1.372(5) . ?
N3 C8 1.366(6) . ?
N3 C1 1.434(6) . ?
N2 C15 1.320(6) . ?
N2 N1 1.378(5) . ?
N1 C13 1.392(6) . ?
N1 C1 1.454(6) . ?
C2 C3 1.482(7) . ?
C3 C4 1.367(7) . ?
C4 C5 1.402(7) . ?
C5 C6 1.473(7) . ?
C7 C8 1.489(7) . ?
C8 C9 1.366(7) . ?
C9 C10 1.403(7) . ?
C10 C11 1.485(7) . ?
C12 C13 1.482(7) . ?
C13 C14 1.365(7) . ?
C14 C15 1.418(7) . ?
C15 C16 1.487(7) . ?
C19 C18 1.416(7) . ?
C19 C20 1.453(7) . ?
C19 C22 1.486(7) . ?
C20 C21 1.420(7) . ?
C20 C23 1.489(7) . ?
C21 C17 1.465(7) . ?
C21 C24 1.501(7) . ?
C17 C18 1.490(7) . ?
C18 C25 1.497(7) . ?
P1 F3 1.588(4) . ?
P1 F6 1.590(3) . ?
P1 F4 1.593(4) . ?
P1 F2 1.594(3) . ?
P1 F5 1.595(4) . ?
P1 F1 1.595(4) . ?

loop_
_geom_torsion_atom_site_label_1
_geom_torsion_atom_site_label_2
_geom_torsion_atom_site_label_3
_geom_torsion_atom_site_label_4
_geom_torsion
_geom_torsion_site_symmetry_1
_geom_torsion_site_symmetry_2
_geom_torsion_site_symmetry_3
_geom_torsion_site_symmetry_4
_geom_torsion_publ_flag
Rh1 C1 N1 N2 107.0(3) . . . . ?
C17 C18 C19 C20 -10.9(5) . . . . ?
C18 C19 C20 C21 -0.7(5) . . . . ?
C19 C20 C21 C17 12.2(5) . . . . ?
C20 C21 C17 C18 -18.2(5) . . . . ?
C21 C17 C18 C19 17.8(5) . . . . ?
